data_4072880
loop_
_publ_author_name
'Scriban, Corina'
'Glueck, David S.'
'Golen, James A.'
'Rheingold, Arnold L.'

_publ_section_title
;
 Platinum-Catalyzed Asymmetric Alkylation of a Secondary
 Phosphine:&#x00A0; Mechanism and Origin of Enantioselectivity
;
_journal_issue 7
_journal_name_full Organometallics
_journal_page_first 1788
_journal_paper_doi 10.1021/om061116s
_journal_volume 26
_journal_year 2007
_chemical_formula_sum 'C24 H34 O P2 Pt'
_chemical_formula_weight 595.54
_chemical_name_systematic
; 

 ? 

;
_space_group_IT_number 4
_symmetry_cell_setting monoclinic
_symmetry_space_group_name_Hall 'P 2yb'
_symmetry_space_group_name_H-M 'P 1 21 1'
_atom_sites_solution_hydrogens geom
_atom_sites_solution_primary direct
_atom_sites_solution_secondary difmap
_audit_creation_method SHELXL-97
_cell_angle_alpha 90.00
_cell_angle_beta 101.266(6)
_cell_angle_gamma 90.00
_cell_formula_units_Z 4
_cell_length_a 8.434(2)
_cell_length_b 13.588(4)
_cell_length_c 20.825(6)
_cell_measurement_reflns_used 8691
_cell_measurement_temperature 208(2)
_cell_measurement_theta_max 28.19
_cell_measurement_theta_min 2.49
_cell_volume 2340.6(11)
_computing_cell_refinement 'Bruker SMART'
_computing_data_collection 'Bruker SMART'
_computing_data_reduction 'Bruker SAINT'
_computing_molecular_graphics 'Bruker SHELXTL'
_computing_publication_material 'Bruker SHELXTL'
_computing_structure_refinement 'SHELXL-97 (Sheldrick, 1997)'
_computing_structure_solution 'SHELXS-97 (Sheldrick, 1990)'
_diffrn_ambient_temperature 208(2)
_diffrn_measured_fraction_theta_full 0.978
_diffrn_measured_fraction_theta_max 0.944
_diffrn_measurement_device_type 'CCD area detector'
_diffrn_measurement_method 'phi and omega scans'
_diffrn_radiation_monochromator graphite
_diffrn_radiation_source 'fine-focus sealed tube'
_diffrn_radiation_type MoK\a
_diffrn_radiation_wavelength 0.71073
_diffrn_reflns_av_R_equivalents 0.0304
_diffrn_reflns_av_sigmaI/netI 0.0813
_diffrn_reflns_limit_h_max 4
_diffrn_reflns_limit_h_min -10
_diffrn_reflns_limit_k_max 17
_diffrn_reflns_limit_k_min -18
_diffrn_reflns_limit_l_max 26
_diffrn_reflns_limit_l_min -22
_diffrn_reflns_number 12300
_diffrn_reflns_theta_full 25.00
_diffrn_reflns_theta_max 28.26
_diffrn_reflns_theta_min 1.80
_exptl_absorpt_coefficient_mu 6.143
_exptl_absorpt_correction_T_max 0.5786
_exptl_absorpt_correction_T_min 0.2601
_exptl_absorpt_correction_type multi-scan
_exptl_absorpt_process_details sadabs
_exptl_crystal_colour colorless
_exptl_crystal_density_diffrn 1.690
_exptl_crystal_density_method 'not measured'
_exptl_crystal_description blade
_exptl_crystal_F_000 1176
_exptl_crystal_size_max 0.30
_exptl_crystal_size_mid 0.20
_exptl_crystal_size_min 0.10
_refine_diff_density_max 2.981
_refine_diff_density_min -2.771
_refine_diff_density_rms 0.183
_refine_ls_abs_structure_details 'Flack H D (1983), Acta Cryst. A39, 876-881'
_refine_ls_abs_structure_Flack 0.005(8)
_refine_ls_extinction_method none
_refine_ls_goodness_of_fit_ref 1.003
_refine_ls_hydrogen_treatment constr
_refine_ls_matrix_type full
_refine_ls_number_parameters 505
_refine_ls_number_reflns 9600
_refine_ls_number_restraints 1
_refine_ls_restrained_S_all 1.003
_refine_ls_R_factor_all 0.0481
_refine_ls_R_factor_gt 0.0448
_refine_ls_shift/su_max 0.036
_refine_ls_shift/su_mean 0.004
_refine_ls_structure_factor_coef Fsqd
_refine_ls_weighting_details 'calc w=1/[\s^2^(Fo^2^)+(0.0250P)^2^+0.0000P] where P=(Fo^2^+2Fc^2^)/3'
_refine_ls_weighting_scheme calc
_refine_ls_wR_factor_gt 0.1002
_refine_ls_wR_factor_ref 0.1018
_reflns_number_gt 8872
_reflns_number_total 9600
_reflns_threshold_expression >2sigma(I)
_cod_data_source_file om061116ssi20061208_014420.cif
_cod_data_source_block glu236
_cod_depositor_comments
;
The following automatic conversions were performed:

'_symmetry_cell_setting' value 'Monoclinic' changed to 'monoclinic'
according to /home/saulius/struct/CIF-dictionaries/cif_core.dic
dictionary named 'cif_core.dic' version 2.4.1 from 2010-06-29.

Automatic conversion script
Id: cif_fix_values 1715 2011-07-08 13:25:40Z adriana 
;
_cod_original_cell_volume 2340.7(11)
_cod_original_sg_symbol_H-M P2(1)
_cod_database_code 4072880

loop_
_symmetry_equiv_pos_as_xyz
'x, y, z'
'-x, y+1/2, -z'

loop_
_atom_site_label
_atom_site_type_symbol
_atom_site_fract_x
_atom_site_fract_y
_atom_site_fract_z
_atom_site_U_iso_or_equiv
_atom_site_adp_type
_atom_site_occupancy
_atom_site_symmetry_multiplicity
_atom_site_calc_flag
_atom_site_refinement_flags
Pt1 Pt 0.43197(4) 0.738596(17) 0.618648(15) 0.02689(10) Uani 1 1 d .
Pt1' Pt 0.57443(4) 0.26217(2) 0.873027(15) 0.03176(12) Uani 1 1 d .
P1' P 0.8234(3) 0.30568(16) 0.91436(11) 0.0311(5) Uani 1 1 d .
P1 P 0.2065(3) 0.81813(16) 0.57922(11) 0.0298(5) Uani 1 1 d .
P2' P 0.5869(3) 0.37410(19) 0.79165(11) 0.0374(6) Uani 1 1 d .
P2 P 0.4580(3) 0.84054(16) 0.70717(11) 0.0299(5) Uani 1 1 d .
O1' O 0.3428(8) 0.2206(6) 0.8322(3) 0.060(2) Uani 1 1 d .
H1'A H 0.3121 0.1775 0.8553 0.090 Uiso 1 1 calc R
O1 O 0.6351(9) 0.6601(5) 0.6599(3) 0.0493(19) Uani 1 1 d .
H1A H 0.6506 0.6156 0.6346 0.074 Uiso 1 1 calc R
C1' C 0.9909(12) 0.2227(7) 0.8996(5) 0.044(2) Uani 1 1 d .
H1'B H 1.0738 0.2643 0.8852 0.053 Uiso 1 1 calc R
C1 C 0.0163(10) 0.7511(7) 0.5789(4) 0.040(2) Uani 1 1 d .
H1B H -0.0612 0.7976 0.5926 0.049 Uiso 1 1 calc R
C2' C 1.0629(13) 0.1840(8) 0.9692(6) 0.060(3) Uani 1 1 d .
H2'A H 0.9981 0.1289 0.9801 0.072 Uiso 1 1 calc R
H2'B H 1.1737 0.1607 0.9710 0.072 Uiso 1 1 calc R
C2 C -0.0447(12) 0.7270(10) 0.5057(5) 0.057(3) Uani 1 1 d .
H2A H 0.0157 0.6714 0.4926 0.069 Uiso 1 1 calc R
H2B H -0.1597 0.7097 0.4977 0.069 Uiso 1 1 calc R
C3' C 1.0625(13) 0.2675(9) 1.0178(5) 0.060(3) Uani 1 1 d .
H3'A H 1.1412 0.3181 1.0118 0.072 Uiso 1 1 calc R
H3'B H 1.0906 0.2427 1.0628 0.072 Uiso 1 1 calc R
C3 C -0.0186(13) 0.8183(9) 0.4673(5) 0.060(3) Uani 1 1 d .
H3A H -0.0920 0.8709 0.4752 0.072 Uiso 1 1 calc R
H3B H -0.0391 0.8038 0.4203 0.072 Uiso 1 1 calc R
C4' C 0.8901(12) 0.3104(7) 1.0042(4) 0.042(2) Uani 1 1 d .
H4'A H 0.8221 0.2624 1.0223 0.050 Uiso 1 1 calc R
C4 C 0.1566(11) 0.8495(7) 0.4909(4) 0.038(2) Uani 1 1 d .
H4A H 0.2221 0.8047 0.4691 0.046 Uiso 1 1 calc R
C5' C 0.8639(11) 0.4242(6) 0.8773(4) 0.0312(19) Uani 1 1 d .
C5 C 0.1953(10) 0.9283(6) 0.6300(4) 0.0294(18) Uani 1 1 d .
C6' C 1.0013(11) 0.4804(6) 0.9024(5) 0.039(2) Uani 1 1 d .
H6'A H 1.0775 0.4577 0.9385 0.047 Uiso 1 1 calc R
C6 C 0.0706(11) 0.9980(7) 0.6123(5) 0.039(2) Uani 1 1 d .
H6A H -0.0091 0.9892 0.5744 0.047 Uiso 1 1 calc R
C7' C 1.0238(12) 0.5701(7) 0.8732(5) 0.048(3) Uani 1 1 d .
H7'A H 1.1127 0.6098 0.8912 0.058 Uiso 1 1 calc R
C7 C 0.0677(13) 1.0800(7) 0.6519(5) 0.046(3) Uani 1 1 d .
H7A H -0.0168 1.1259 0.6414 0.055 Uiso 1 1 calc R
C8' C 0.9179(14) 0.6009(7) 0.8189(5) 0.049(3) Uani 1 1 d .
H8'A H 0.9379 0.6600 0.7985 0.058 Uiso 1 1 calc R
C8 C 0.1871(12) 1.0947(6) 0.7064(4) 0.037(2) Uani 1 1 d .
H8A H 0.1856 1.1518 0.7317 0.045 Uiso 1 1 calc R
C9' C 0.7825(13) 0.5469(7) 0.7937(5) 0.045(2) Uani 1 1 d .
H9'A H 0.7093 0.5698 0.7568 0.054 Uiso 1 1 calc R
C9 C 0.3084(12) 1.0269(7) 0.7240(5) 0.041(2) Uani 1 1 d .
H9A H 0.3888 1.0376 0.7615 0.049 Uiso 1 1 calc R
C10' C 0.7530(11) 0.4561(6) 0.8235(4) 0.034(2) Uani 1 1 d .
C10 C 0.3128(10) 0.9404(6) 0.6858(4) 0.0296(18) Uani 1 1 d .
C11' C 0.4126(13) 0.4482(8) 0.7525(5) 0.053(3) Uani 1 1 d .
H11A H 0.4516 0.5153 0.7452 0.063 Uiso 1 1 calc R
C11 C 0.6530(11) 0.8966(6) 0.7429(4) 0.036(2) Uani 1 1 d .
H11B H 0.6365 0.9687 0.7437 0.043 Uiso 1 1 calc R
C12' C 0.3570(15) 0.3992(10) 0.6856(5) 0.064(4) Uani 1 1 d .
H12A H 0.2982 0.3382 0.6901 0.077 Uiso 1 1 calc R
H12B H 0.2858 0.4434 0.6558 0.077 Uiso 1 1 calc R
C12 C 0.6943(13) 0.8611(8) 0.8147(4) 0.046(3) Uani 1 1 d .
H12C H 0.7536 0.7987 0.8174 0.056 Uiso 1 1 calc R
H12D H 0.7622 0.9098 0.8419 0.056 Uiso 1 1 calc R
C13' C 0.5100(17) 0.3776(9) 0.6597(5) 0.072(4) Uani 1 1 d .
H13A H 0.4845 0.3364 0.6204 0.086 Uiso 1 1 calc R
H13B H 0.5582 0.4392 0.6481 0.086 Uiso 1 1 calc R
C13 C 0.5379(13) 0.8474(7) 0.8385(4) 0.047(3) Uani 1 1 d .
H13C H 0.4904 0.9115 0.8453 0.057 Uiso 1 1 calc R
H13D H 0.5572 0.8113 0.8800 0.057 Uiso 1 1 calc R
C14' C 0.6270(13) 0.3246(8) 0.7128(4) 0.049(3) Uani 1 1 d .
H14A H 0.5941 0.2545 0.7106 0.058 Uiso 1 1 calc R
C14 C 0.4229(12) 0.7887(7) 0.7854(4) 0.042(2) Uani 1 1 d .
H14B H 0.4618 0.7198 0.7878 0.051 Uiso 1 1 calc R
C15' C 0.8730(14) 0.4084(8) 1.0389(5) 0.053(3) Uani 1 1 d .
H15A H 0.9133 0.4008 1.0856 0.079 Uiso 1 1 calc R
H15B H 0.7601 0.4274 1.0313 0.079 Uiso 1 1 calc R
H15C H 0.9349 0.4588 1.0219 0.079 Uiso 1 1 calc R
C15 C 0.1959(13) 0.9550(7) 0.4703(5) 0.051(3) Uani 1 1 d .
H15D H 0.1664 0.9612 0.4231 0.077 Uiso 1 1 calc R
H15E H 0.3106 0.9676 0.4844 0.077 Uiso 1 1 calc R
H15F H 0.1351 1.0024 0.4907 0.077 Uiso 1 1 calc R
C16' C 0.9448(14) 0.1436(7) 0.8501(6) 0.057(3) Uani 1 1 d .
H16A H 1.0397 0.1053 0.8465 0.086 Uiso 1 1 calc R
H16B H 0.8999 0.1729 0.8080 0.086 Uiso 1 1 calc R
H16C H 0.8648 0.1011 0.8635 0.086 Uiso 1 1 calc R
C16 C 0.0307(14) 0.6616(8) 0.6244(5) 0.057(3) Uani 1 1 d .
H16D H -0.0752 0.6323 0.6221 0.086 Uiso 1 1 calc R
H16E H 0.0737 0.6821 0.6690 0.086 Uiso 1 1 calc R
H16F H 0.1028 0.6136 0.6109 0.086 Uiso 1 1 calc R
C17' C 0.2807(16) 0.4571(13) 0.7895(6) 0.106(6) Uani 1 1 d .
H17A H 0.1966 0.4994 0.7658 0.159 Uiso 1 1 calc R
H17B H 0.3228 0.4852 0.8323 0.159 Uiso 1 1 calc R
H17C H 0.2361 0.3925 0.7948 0.159 Uiso 1 1 calc R
C17 C 0.7891(12) 0.8777(8) 0.7068(5) 0.054(3) Uani 1 1 d .
H17D H 0.8862 0.9107 0.7293 0.082 Uiso 1 1 calc R
H17E H 0.7593 0.9029 0.6625 0.082 Uiso 1 1 calc R
H17F H 0.8090 0.8075 0.7055 0.082 Uiso 1 1 calc R
C18' C 0.8035(16) 0.3274(10) 0.7039(6) 0.080(4) Uani 1 1 d .
H18A H 0.8106 0.3004 0.6614 0.121 Uiso 1 1 calc R
H18B H 0.8700 0.2887 0.7380 0.121 Uiso 1 1 calc R
H18C H 0.8415 0.3950 0.7066 0.121 Uiso 1 1 calc R
C18 C 0.2522(16) 0.7870(9) 0.7957(5) 0.069(4) Uani 1 1 d .
H18D H 0.2493 0.7581 0.8381 0.104 Uiso 1 1 calc R
H18E H 0.1862 0.7482 0.7616 0.104 Uiso 1 1 calc R
H18F H 0.2107 0.8537 0.7943 0.104 Uiso 1 1 calc R
C19' C 0.5642(11) 0.1630(7) 0.9467(5) 0.036(2) Uani 1 1 d .
C19 C 0.4185(11) 0.6550(6) 0.5356(4) 0.032(2) Uani 1 1 d .
C20' C 0.6022(13) 0.0628(7) 0.9407(6) 0.051(3) Uani 1 1 d .
H20A H 0.6406 0.0422 0.9035 0.062 Uiso 1 1 calc R
C20 C 0.3551(12) 0.5599(7) 0.5264(5) 0.040(2) Uani 1 1 d .
H20B H 0.3073 0.5324 0.5594 0.048 Uiso 1 1 calc R
C21' C 0.5852(16) -0.0064(8) 0.9877(6) 0.065(3) Uani 1 1 d .
H21A H 0.6163 -0.0719 0.9826 0.078 Uiso 1 1 calc R
C21 C 0.3590(13) 0.5039(8) 0.4708(6) 0.055(3) Uani 1 1 d .
H21B H 0.3120 0.4410 0.4662 0.067 Uiso 1 1 calc R
C22' C 0.5227(14) 0.0198(8) 1.0420(5) 0.054(3) Uani 1 1 d .
H22A H 0.5041 -0.0277 1.0725 0.065 Uiso 1 1 calc R
C22 C 0.4322(14) 0.5417(10) 0.4228(6) 0.064(4) Uani 1 1 d .
H22B H 0.4356 0.5046 0.3850 0.077 Uiso 1 1 calc R
C23' C 0.4883(15) 0.1191(8) 1.0502(5) 0.054(3) Uani 1 1 d .
H23A H 0.4480 0.1394 1.0871 0.065 Uiso 1 1 calc R
C23 C 0.5014(14) 0.6348(9) 0.4303(5) 0.051(3) Uani 1 1 d .
H23B H 0.5542 0.6606 0.3983 0.061 Uiso 1 1 calc R
C24' C 0.5138(13) 0.1883(7) 1.0033(5) 0.048(3) Uani 1 1 d .
H24A H 0.4955 0.2551 1.0110 0.058 Uiso 1 1 calc R
C24 C 0.4915(13) 0.6889(7) 0.4854(5) 0.045(2) Uani 1 1 d .
H24B H 0.5367 0.7523 0.4892 0.054 Uiso 1 1 calc R

loop_
_atom_site_aniso_label
_atom_site_aniso_U_11
_atom_site_aniso_U_22
_atom_site_aniso_U_33
_atom_site_aniso_U_23
_atom_site_aniso_U_13
_atom_site_aniso_U_12
Pt1 0.03298(19) 0.0253(2) 0.02258(15) 0.00112(12) 0.00598(12) 0.00361(14)
Pt1' 0.0346(2) 0.0353(3) 0.02592(16) -0.00746(14) 0.00722(14) -0.00662(15)
P1' 0.0342(13) 0.0256(11) 0.0335(12) 0.0028(9) 0.0066(10) -0.0014(9)
P1 0.0339(12) 0.0269(11) 0.0275(11) -0.0041(9) 0.0036(9) 0.0025(9)
P2' 0.0452(15) 0.0405(14) 0.0247(12) -0.0039(10) 0.0026(11) 0.0055(11)
P2 0.0386(13) 0.0275(11) 0.0232(11) 0.0005(9) 0.0054(10) -0.0017(9)
O1' 0.035(4) 0.098(7) 0.045(4) -0.013(4) 0.005(3) -0.024(4)
O1 0.067(5) 0.034(4) 0.039(4) -0.007(3) -0.010(3) 0.024(3)
C1' 0.043(5) 0.028(6) 0.062(6) 0.012(5) 0.011(5) -0.002(4)
C1 0.024(4) 0.036(6) 0.059(6) -0.017(5) 0.003(4) -0.008(4)
C2' 0.051(7) 0.037(6) 0.088(9) 0.015(6) 0.003(6) 0.004(5)
C2 0.028(5) 0.060(8) 0.079(8) -0.013(7) 0.000(5) -0.007(5)
C3' 0.062(7) 0.042(6) 0.061(7) 0.010(6) -0.022(5) -0.002(6)
C3 0.064(7) 0.060(7) 0.044(6) -0.016(5) -0.019(6) 0.006(6)
C4' 0.050(6) 0.042(5) 0.029(5) 0.009(4) -0.004(4) -0.011(4)
C4 0.036(5) 0.044(5) 0.031(5) -0.008(4) 0.000(4) 0.016(4)
C5' 0.037(5) 0.025(4) 0.032(5) -0.003(3) 0.009(4) -0.008(3)
C5 0.030(5) 0.032(4) 0.031(5) 0.001(3) 0.018(4) 0.000(3)
C6' 0.037(5) 0.032(5) 0.049(6) 0.009(4) 0.009(5) -0.001(4)
C6 0.045(6) 0.035(5) 0.037(5) 0.003(4) 0.010(4) 0.004(4)
C7' 0.044(6) 0.037(6) 0.070(8) -0.001(5) 0.026(5) -0.008(4)
C7 0.066(7) 0.033(5) 0.042(6) -0.002(4) 0.018(5) 0.019(5)
C8' 0.070(8) 0.022(5) 0.063(7) 0.012(4) 0.033(6) 0.012(5)
C8 0.054(6) 0.022(4) 0.041(5) -0.007(4) 0.020(5) -0.001(4)
C9' 0.058(7) 0.037(5) 0.044(6) 0.012(4) 0.019(5) 0.012(5)
C9 0.053(6) 0.036(5) 0.033(5) -0.010(4) 0.006(5) -0.008(4)
C10' 0.036(5) 0.037(5) 0.029(5) 0.005(4) 0.009(4) 0.010(4)
C10 0.040(5) 0.026(4) 0.026(4) 0.001(3) 0.013(4) 0.002(3)
C11' 0.055(7) 0.053(7) 0.043(6) -0.008(5) -0.008(5) 0.009(5)
C11 0.044(6) 0.023(4) 0.041(5) 0.001(4) 0.008(4) 0.003(4)
C12' 0.075(9) 0.075(9) 0.034(6) 0.002(6) -0.008(6) -0.004(7)
C12 0.054(7) 0.047(6) 0.034(5) 0.002(4) -0.002(5) 0.004(5)
C13' 0.116(12) 0.066(8) 0.031(6) -0.010(5) 0.012(7) -0.007(8)
C13 0.082(8) 0.039(5) 0.020(5) 0.005(4) 0.006(5) 0.006(5)
C14' 0.077(8) 0.044(6) 0.025(5) -0.004(4) 0.011(5) 0.000(5)
C14 0.059(6) 0.040(5) 0.030(5) 0.000(4) 0.013(4) -0.007(5)
C15' 0.058(7) 0.061(7) 0.035(6) 0.000(5) 0.000(5) -0.001(6)
C15 0.070(8) 0.045(6) 0.038(6) 0.008(5) 0.009(5) 0.004(5)
C16' 0.073(8) 0.032(5) 0.080(8) -0.003(5) 0.047(7) 0.005(5)
C16 0.055(7) 0.056(7) 0.065(8) -0.017(6) 0.018(6) -0.023(6)
C17' 0.084(11) 0.169(18) 0.061(9) -0.009(10) 0.002(8) 0.074(11)
C17 0.042(6) 0.058(7) 0.061(7) 0.000(6) 0.003(5) -0.002(5)
C18' 0.101(11) 0.080(10) 0.072(9) -0.002(7) 0.048(8) 0.032(8)
C18 0.104(10) 0.068(8) 0.042(6) -0.003(6) 0.028(6) -0.025(7)
C19' 0.035(5) 0.033(5) 0.041(5) -0.008(4) 0.005(4) -0.016(4)
C19 0.044(5) 0.027(4) 0.022(4) -0.002(3) 0.000(4) 0.003(4)
C20' 0.059(7) 0.037(5) 0.068(7) -0.017(5) 0.039(6) -0.009(5)
C20 0.044(6) 0.032(5) 0.046(6) -0.004(4) 0.012(5) -0.002(4)
C21' 0.089(9) 0.023(5) 0.091(10) 0.000(5) 0.036(8) -0.005(5)
C21 0.058(7) 0.042(6) 0.066(8) -0.027(5) 0.012(6) -0.001(5)
C22' 0.071(8) 0.044(6) 0.039(6) 0.012(5) -0.009(6) -0.018(5)
C22 0.057(8) 0.087(10) 0.048(7) -0.036(6) 0.010(6) 0.004(6)
C23' 0.072(8) 0.052(7) 0.040(6) -0.001(5) 0.016(6) -0.001(6)
C23 0.064(8) 0.061(7) 0.031(6) -0.001(5) 0.019(5) 0.006(6)
C24' 0.069(7) 0.032(5) 0.042(6) -0.004(4) 0.005(5) -0.001(5)
C24 0.065(7) 0.030(5) 0.040(6) -0.002(4) 0.012(5) -0.001(5)

loop_
_atom_type_symbol
_atom_type_description
_atom_type_scat_dispersion_real
_atom_type_scat_dispersion_imag
_atom_type_scat_source
C C 0.0033 0.0016 'International Tables Vol C Tables 4.2.6.8 and 6.1.1.4'
H H 0.0000 0.0000 'International Tables Vol C Tables 4.2.6.8 and 6.1.1.4'
O O 0.0106 0.0060 'International Tables Vol C Tables 4.2.6.8 and 6.1.1.4'
P P 0.1023 0.0942 'International Tables Vol C Tables 4.2.6.8 and 6.1.1.4'
Pt Pt -1.7033 8.3905 'International Tables Vol C Tables 4.2.6.8 and 6.1.1.4'

loop_
_geom_angle_atom_site_label_1
_geom_angle_atom_site_label_2
_geom_angle_atom_site_label_3
_geom_angle
O1 Pt1 C19 88.3(3)
O1 Pt1 P1 176.2(2)
C19 Pt1 P1 93.2(3)
O1 Pt1 P2 92.07(19)
C19 Pt1 P2 175.5(3)
P1 Pt1 P2 86.74(8)
O1' Pt1' C19' 87.3(3)
O1' Pt1' P1' 178.6(2)
C19' Pt1' P1' 93.5(2)
O1' Pt1' P2' 93.1(2)
C19' Pt1' P2' 179.4(3)
P1' Pt1' P2' 86.14(9)
C5' P1' C4' 110.4(4)
C5' P1' C1' 104.4(4)
C4' P1' C1' 95.5(4)
C5' P1' Pt1' 108.2(3)
C4' P1' Pt1' 119.1(3)
C1' P1' Pt1' 117.9(3)
C1 P1 C5 105.1(4)
C1 P1 C4 94.7(4)
C5 P1 C4 110.8(4)
C1 P1 Pt1 116.5(3)
C5 P1 Pt1 108.7(3)
C4 P1 Pt1 119.6(3)
C10' P2' C11' 108.6(5)
C10' P2' C14' 106.5(5)
C11' P2' C14' 94.2(5)
C10' P2' Pt1' 106.3(3)
C11' P2' Pt1' 122.9(4)
C14' P2' Pt1' 117.0(3)
C10 P2 C11 107.2(4)
C10 P2 C14 106.4(4)
C11 P2 C14 94.9(4)
C10 P2 Pt1 107.5(3)
C11 P2 Pt1 121.2(3)
C14 P2 Pt1 118.2(3)
C16' C1' C2' 113.9(8)
C16' C1' P1' 116.3(7)
C2' C1' P1' 102.8(7)
C16 C1 C2 114.3(9)
C16 C1 P1 115.3(7)
C2 C1 P1 103.3(6)
C3' C2' C1' 108.5(8)
C3 C2 C1 107.0(9)
C2' C3' C4' 106.5(8)
C2 C3 C4 106.9(8)
C3' C4' C15' 114.4(8)
C3' C4' P1' 105.3(7)
C15' C4' P1' 118.0(7)
C3 C4 C15 114.5(8)
C3 C4 P1 105.8(7)
C15 C4 P1 117.8(6)
C10' C5' C6' 120.7(8)
C10' C5' P1' 117.5(6)
C6' C5' P1' 121.8(7)
C10 C5 C6 121.0(8)
C10 C5 P1 118.1(6)
C6 C5 P1 120.9(7)
C7' C6' C5' 119.2(9)
C7 C6 C5 118.9(9)
C8' C7' C6' 120.5(10)
C6 C7 C8 120.7(9)
C7' C8' C9' 121.0(9)
C9 C8 C7 120.7(8)
C8' C9' C10' 119.9(9)
C8 C9 C10 120.2(9)
C5' C10' C9' 118.5(9)
C5' C10' P2' 117.1(6)
C9' C10' P2' 124.1(7)
C5 C10 C9 118.4(8)
C5 C10 P2 116.9(6)
C9 C10 P2 124.6(7)
C17' C11' C12' 112.5(10)
C17' C11' P2' 115.6(8)
C12' C11' P2' 104.0(8)
C17 C11 C12 112.3(8)
C17 C11 P2 115.8(7)
C12 C11 P2 106.1(6)
C13' C12' C11' 106.0(9)
C13 C12 C11 108.1(8)
C14' C13' C12' 108.1(9)
C12 C13 C14 107.2(8)
C13' C14' C18' 114.2(10)
C13' C14' P2' 105.5(7)
C18' C14' P2' 116.3(8)
C18 C14 C13 113.1(9)
C18 C14 P2 117.1(7)
C13 C14 P2 104.3(6)
C24' C19' C20' 115.5(9)
C24' C19' Pt1' 122.8(7)
C20' C19' Pt1' 121.6(8)
C24 C19 C20 114.5(9)
C24 C19 Pt1 119.4(7)
C20 C19 Pt1 125.8(7)
C21' C20' C19' 122.5(10)
C21 C20 C19 123.4(10)
C22' C21' C20' 120.7(10)
C22 C21 C20 119.3(10)
C21' C22' C23' 118.0(10)
C21 C22 C23 119.7(10)
C24' C23' C22' 119.9(11)
C22 C23 C24 119.2(10)
C19' C24' C23' 123.1(10)
C23 C24 C19 123.8(10)

loop_
_geom_bond_atom_site_label_1
_geom_bond_atom_site_label_2
_geom_bond_distance
Pt1 O1 2.058(6)
Pt1 C19 2.053(9)
Pt1 P1 2.202(2)
Pt1 P2 2.282(2)
Pt1' O1' 2.052(6)
Pt1' C19' 2.056(10)
Pt1' P1' 2.189(2)
Pt1' P2' 2.295(3)
P1' C5' 1.846(8)
P1' C4' 1.847(9)
P1' C1' 1.878(10)
P1 C1 1.843(9)
P1 C5 1.846(8)
P1 C4 1.855(9)
P2' C10' 1.812(10)
P2' C11' 1.836(10)
P2' C14' 1.867(9)
P2 C10 1.824(8)
P2 C11 1.834(9)
P2 C14 1.851(9)
C1' C16' 1.488(14)
C1' C2' 1.550(14)
C1 C16 1.532(14)
C1 C2 1.547(13)
C2' C3' 1.521(15)
C2 C3 1.514(16)
C3' C4' 1.541(14)
C3 C4 1.524(14)
C4' C15' 1.535(14)
C4 C15 1.551(13)
C5' C10' 1.381(12)
C5' C6' 1.401(12)
C5 C10 1.382(12)
C5 C6 1.410(12)
C6' C7' 1.391(13)
C6 C7 1.388(13)
C7' C8' 1.362(14)
C7 C8 1.377(13)
C8' C9' 1.373(14)
C8 C9 1.372(13)
C9' C10' 1.425(12)
C9 C10 1.424(11)
C11' C17' 1.478(16)
C11' C12' 1.533(14)
C11 C17 1.512(13)
C11 C12 1.543(12)
C12' C13' 1.521(18)
C12 C13 1.509(15)
C13' C14' 1.513(14)
C13 C14 1.543(13)
C14' C18' 1.536(16)
C14 C18 1.497(15)
C19' C24' 1.373(13)
C19' C20' 1.411(13)
C19 C24 1.393(13)
C19 C20 1.397(12)
C20' C21' 1.383(15)
C20 C21 1.391(13)
C21' C22' 1.385(15)
C21 C22 1.374(16)
C22' C23' 1.397(15)
C22 C23 1.389(16)
C23' C24' 1.402(14)
C23 C24 1.378(13)
